data_7218283
loop_
_publ_author_name
'Carter, Korey P.'
'Zulato, Cec\'ilia H. F.'
'Cahill, Christopher L.'

_publ_section_title
;
 Exploring supramolecular assembly and luminescent behavior in a series of
 RE-p-chlorobenzoic acid-1,10-phenanthroline complexes
;
_journal_issue 44
_journal_name_full CrystEngComm
_journal_page_first 10189
_journal_paper_doi 10.1039/C4CE01806K
_journal_volume 16
_journal_year 2014
_chemical_formula_sum 'C66 H40 Cl6 N4 O12 Y2'
_chemical_formula_weight 1471.54
_space_group_crystal_system triclinic
_space_group_IT_number 2
_space_group_name_Hall '-P 1'
_space_group_name_H-M_alt 'P -1'
_symmetry_cell_setting triclinic
_symmetry_Int_Tables_number 2
_symmetry_space_group_name_Hall '-P 1'
_symmetry_space_group_name_H-M 'P -1'
_atom_sites_solution_hydrogens geom
_audit_creation_method SHELXL-2013
_cell_angle_alpha 111.160(3)
_cell_angle_beta 96.429(4)
_cell_angle_gamma 101.497(4)
_cell_formula_units_Z 1
_cell_length_a 10.0929(8)
_cell_length_b 11.8472(9)
_cell_length_c 14.2880(11)
_cell_measurement_reflns_used 19695
_cell_measurement_temperature 293(2)
_cell_measurement_theta_max 44.368
_cell_measurement_theta_min 4.705
_cell_volume 1529.3(2)
_computing_cell_refinement 'SAINT, Bruker-AXS'
_computing_data_collection 'APEX, Bruker-AXS'
_computing_data_reduction 'SAINT, Bruker-AXS'
_computing_molecular_graphics 'Crystal Maker (Palmer, 2009)'
_computing_publication_material 'WINGX (Farrugia, 2012)'
_computing_structure_refinement 'SHELXL-2013 (Sheldrick, 2013)'
_computing_structure_solution 'SIR92 (Gualardi, 1994)'
_diffrn_ambient_temperature 293(2)
_diffrn_measured_fraction_theta_full 1.000
_diffrn_measured_fraction_theta_max 0.999
_diffrn_measurement_device_type 'Bruker APEX II CCD'
_diffrn_measurement_method 'omega scans'
_diffrn_radiation_probe x-ray
_diffrn_radiation_type MoK\a
_diffrn_radiation_wavelength 0.71073
_diffrn_reflns_av_R_equivalents 0.0534
_diffrn_reflns_av_unetI/netI 0.0664
_diffrn_reflns_Laue_measured_fraction_full 1.000
_diffrn_reflns_Laue_measured_fraction_max 0.999
_diffrn_reflns_limit_h_max 12
_diffrn_reflns_limit_h_min -12
_diffrn_reflns_limit_k_max 15
_diffrn_reflns_limit_k_min -15
_diffrn_reflns_limit_l_max 18
_diffrn_reflns_limit_l_min -18
_diffrn_reflns_number 19695
_diffrn_reflns_point_group_measured_fraction_full 1.000
_diffrn_reflns_point_group_measured_fraction_max 0.999
_diffrn_reflns_theta_full 25.500
_diffrn_reflns_theta_max 27.051
_diffrn_reflns_theta_min 1.560
_diffrn_source 'fine-focus sealed tube'
_exptl_absorpt_coefficient_mu 2.218
_exptl_absorpt_correction_T_max 0.7455
_exptl_absorpt_correction_T_min 0.6688
_exptl_absorpt_correction_type empirical
_exptl_absorpt_process_details 'SADABS, Bruker-AXS (2008)'
_exptl_crystal_colour Colorless
_exptl_crystal_density_diffrn 1.598
_exptl_crystal_description Plate
_exptl_crystal_F_000 740
_exptl_crystal_size_max 0.16
_exptl_crystal_size_mid 0.10
_exptl_crystal_size_min 0.07
_refine_diff_density_max 0.342
_refine_diff_density_min -0.299
_refine_diff_density_rms 0.069
_refine_ls_extinction_method none
_refine_ls_goodness_of_fit_ref 1.011
_refine_ls_hydrogen_treatment constr
_refine_ls_matrix_type full
_refine_ls_number_parameters 406
_refine_ls_number_reflns 6696
_refine_ls_number_restraints 0
_refine_ls_restrained_S_all 1.011
_refine_ls_R_factor_all 0.0696
_refine_ls_R_factor_gt 0.0422
_refine_ls_shift/su_max 0.001
_refine_ls_shift/su_mean 0.000
_refine_ls_structure_factor_coef Fsqd
_refine_ls_weighting_details 'w=1/[\s^2^(Fo^2^)+(0.0295P)^2^+0.2262P] where P=(Fo^2^+2Fc^2^)/3'
_refine_ls_weighting_scheme calc
_refine_ls_wR_factor_gt 0.0744
_refine_ls_wR_factor_ref 0.0830
_reflns_Friedel_coverage 0.000
_reflns_number_gt 4980
_reflns_number_total 6696
_reflns_threshold_expression 'I > 2\s(I)'
_cod_data_source_file c4ce01806k2.cif
_cod_data_source_block Compound_11
_cod_depositor_comments 'Adding full bibliography for 7218273--7218283.cif.'
_cod_database_code 7218283
_shelx_space_group_comment
;
The symmetry employed for this shelxl refinement is uniquely defined
by the following loop, which should always be used as a source of
symmetry information in preference to the above space-group names.
They are only intended as comments.
;
_shelxl_version_number 2013-4

loop_
_space_group_symop_operation_xyz
'x, y, z'
'-x, -y, -z'

loop_
_atom_site_label
_atom_site_type_symbol
_atom_site_fract_x
_atom_site_fract_y
_atom_site_fract_z
_atom_site_U_iso_or_equiv
_atom_site_adp_type
_atom_site_occupancy
_atom_site_site_symmetry_order
_atom_site_calc_flag
_atom_site_refinement_flags_posn
_atom_site_refinement_flags_adp
Y1 Y 0.87708(3) 0.62819(3) 0.06492(2) 0.02585(9) Uani 1 1 d . .
Cl1 Cl 0.63696(11) 0.81262(10) 0.65846(7) 0.0712(3) Uani 1 1 d . .
Cl2 Cl 0.31063(11) -0.07863(10) -0.41059(9) 0.0861(4) Uani 1 1 d . .
Cl3 Cl 0.71137(15) 0.41901(12) -0.59698(8) 0.1036(5) Uani 1 1 d . .
O3 O 0.7389(2) 0.43177(18) -0.04157(16) 0.0409(5) Uani 1 1 d . .
O1 O 0.7152(2) 0.65037(19) 0.17143(15) 0.0386(5) Uani 1 1 d . .
O2 O 0.9268(2) 0.76285(18) 0.24954(15) 0.0407(5) Uani 1 1 d . .
O6 O 0.9241(2) 0.61319(19) -0.09277(15) 0.0402(5) Uani 1 1 d . .
O5 O 0.9280(2) 0.50088(19) 0.14612(15) 0.0424(5) Uani 1 1 d . .
O4 O 1.1110(2) 0.6766(2) 0.09946(16) 0.0468(6) Uani 1 1 d . .
N1 N 0.6752(2) 0.6769(2) -0.03302(17) 0.0276(5) Uani 1 1 d . .
N2 N 0.9067(2) 0.8555(2) 0.08794(18) 0.0312(6) Uani 1 1 d . .
C14 C 0.7610(3) 0.7474(3) 0.3541(2) 0.0356(7) Uani 1 1 d . .
C20 C 0.7695(3) 0.3370(3) -0.1003(2) 0.0327(7) Uani 1 1 d . .
C12 C 0.6912(3) 0.7955(3) -0.0295(2) 0.0285(6) Uani 1 1 d . .
C11 C 0.8124(3) 0.8905(3) 0.0365(2) 0.0290(7) Uani 1 1 d . .
C27 C 0.9734(3) 0.5439(3) -0.1619(2) 0.0305(7) Uani 1 1 d . .
C28 C 0.9099(3) 0.5148(3) -0.2710(2) 0.0346(7) Uani 1 1 d . .
C21 C 0.6547(3) 0.2336(3) -0.1777(2) 0.0296(7) Uani 1 1 d . .
C4 C 0.5925(3) 0.8290(3) -0.0851(2) 0.0358(7) Uani 1 1 d . .
C33 C 0.7982(3) 0.5585(3) -0.2931(3) 0.0489(9) Uani 1 1 d . .
H33 H 0.7640 0.6087 -0.2399 0.059 Uiso 1 1 calc R U
C13 C 0.8038(3) 0.7202(3) 0.2529(2) 0.0342(7) Uani 1 1 d . .
C6 C 0.7254(4) 1.0446(3) -0.0137(3) 0.0486(9) Uani 1 1 d . .
H6 H 0.7364 1.1265 -0.0087 0.058 Uiso 1 1 calc R U
C3 C 0.4734(3) 0.7353(3) -0.1442(2) 0.0457(8) Uani 1 1 d . .
H3 H 0.4060 0.7534 -0.1824 0.055 Uiso 1 1 calc R U
C22 C 0.5258(3) 0.2058(3) -0.1550(2) 0.0337(7) Uani 1 1 d . .
H22 H 0.5096 0.2533 -0.0916 0.040 Uiso 1 1 calc R U
C29 C 0.9580(4) 0.4392(3) -0.3510(2) 0.0514(9) Uani 1 1 d . .
H29 H 1.0322 0.4082 -0.3372 0.062 Uiso 1 1 calc R U
C1 C 0.5590(3) 0.5924(3) -0.0899(2) 0.0352(7) Uani 1 1 d . .
H1 H 0.5459 0.5113 -0.0924 0.042 Uiso 1 1 calc R U
C7 C 0.8274(3) 1.0156(3) 0.0465(2) 0.0375(7) Uani 1 1 d . .
C26 C 0.6766(3) 0.1652(3) -0.2736(2) 0.0438(8) Uani 1 1 d . .
H26 H 0.7630 0.1827 -0.2897 0.053 Uiso 1 1 calc R U
C8 C 0.9435(4) 1.1055(3) 0.1143(3) 0.0489(9) Uani 1 1 d . .
H8 H 0.9573 1.1889 0.1229 0.059 Uiso 1 1 calc R U
C17 C 0.6852(4) 0.7904(3) 0.5408(3) 0.0492(9) Uani 1 1 d . .
C10 C 1.0146(3) 0.9448(3) 0.1515(2) 0.0411(8) Uani 1 1 d . .
H10 H 1.0798 0.9220 0.1874 0.049 Uiso 1 1 calc R U
C16 C 0.5870(4) 0.7261(3) 0.4529(3) 0.0499(9) Uani 1 1 d . .
H16 H 0.4957 0.6971 0.4562 0.060 Uiso 1 1 calc R U
C24 C 0.4429(3) 0.0425(3) -0.3204(3) 0.0472(9) Uani 1 1 d . .
C2 C 0.4560(3) 0.6183(3) -0.1459(2) 0.0442(8) Uani 1 1 d . .
H2 H 0.3761 0.5560 -0.1839 0.053 Uiso 1 1 calc R U
C19 C 0.8572(4) 0.8153(3) 0.4442(3) 0.0513(9) Uani 1 1 d . .
H19 H 0.9482 0.8470 0.4418 0.062 Uiso 1 1 calc R U
C23 C 0.4206(3) 0.1082(3) -0.2253(3) 0.0415(8) Uani 1 1 d . .
H23 H 0.3354 0.0872 -0.2083 0.050 Uiso 1 1 calc R U
C9 C 1.0360(4) 1.0708(3) 0.1677(3) 0.0490(9) Uani 1 1 d . .
H9 H 1.1124 1.1302 0.2144 0.059 Uiso 1 1 calc R U
C15 C 0.6249(3) 0.7045(3) 0.3589(2) 0.0443(8) Uani 1 1 d . .
H15 H 0.5586 0.6609 0.2989 0.053 Uiso 1 1 calc R U
C18 C 0.8196(4) 0.8366(4) 0.5382(3) 0.0588(10) Uani 1 1 d . .
H18 H 0.8848 0.8817 0.5988 0.071 Uiso 1 1 calc R U
C32 C 0.7370(4) 0.5283(3) -0.3933(3) 0.0621(11) Uani 1 1 d . .
H32 H 0.6620 0.5581 -0.4077 0.074 Uiso 1 1 calc R U
C31 C 0.7872(4) 0.4545(3) -0.4710(3) 0.0585(10) Uani 1 1 d . .
C25 C 0.5688(4) 0.0704(3) -0.3455(3) 0.0526(9) Uani 1 1 d . .
H25 H 0.5822 0.0259 -0.4107 0.063 Uiso 1 1 calc R U
C5 C 0.6157(4) 0.9558(3) -0.0764(3) 0.0486(9) Uani 1 1 d . .
H5 H 0.5524 0.9767 -0.1156 0.058 Uiso 1 1 calc R U
C30 C 0.8975(4) 0.4092(4) -0.4511(3) 0.0641(11) Uani 1 1 d . .
H30 H 0.9309 0.3587 -0.5047 0.077 Uiso 1 1 calc R U

loop_
_atom_site_aniso_label
_atom_site_aniso_U_11
_atom_site_aniso_U_22
_atom_site_aniso_U_33
_atom_site_aniso_U_23
_atom_site_aniso_U_13
_atom_site_aniso_U_12
Y1 0.02761(15) 0.02492(15) 0.02644(15) 0.01005(11) 0.00544(11) 0.00999(11)
Cl1 0.0908(8) 0.0998(8) 0.0427(6) 0.0317(6) 0.0353(5) 0.0480(7)
Cl2 0.0713(7) 0.0599(7) 0.0793(8) -0.0045(6) -0.0230(6) -0.0047(6)
Cl3 0.1331(11) 0.1071(10) 0.0479(7) 0.0309(6) -0.0305(7) 0.0080(8)
O3 0.0443(13) 0.0274(11) 0.0432(13) 0.0084(10) -0.0015(11) 0.0087(10)
O1 0.0374(12) 0.0486(13) 0.0302(12) 0.0121(10) 0.0076(10) 0.0178(11)
O2 0.0481(14) 0.0357(12) 0.0343(12) 0.0103(10) 0.0126(11) 0.0064(11)
O6 0.0479(13) 0.0438(13) 0.0351(12) 0.0165(11) 0.0155(11) 0.0197(11)
O5 0.0537(14) 0.0426(13) 0.0388(13) 0.0193(11) 0.0052(11) 0.0256(11)
O4 0.0272(12) 0.0645(16) 0.0445(14) 0.0179(12) 0.0046(10) 0.0107(11)
N1 0.0303(13) 0.0275(13) 0.0266(13) 0.0108(11) 0.0076(11) 0.0095(11)
N2 0.0333(14) 0.0280(13) 0.0315(14) 0.0114(11) 0.0063(11) 0.0070(11)
C14 0.047(2) 0.0353(18) 0.0286(17) 0.0118(14) 0.0113(15) 0.0180(15)
C20 0.0323(17) 0.0366(18) 0.0354(18) 0.0228(15) 0.0061(14) 0.0064(14)
C12 0.0369(17) 0.0317(16) 0.0247(15) 0.0136(13) 0.0137(13) 0.0168(14)
C11 0.0345(17) 0.0284(16) 0.0277(16) 0.0109(13) 0.0134(13) 0.0127(13)
C27 0.0384(18) 0.0248(16) 0.0320(17) 0.0163(14) 0.0096(14) 0.0050(14)
C28 0.0438(19) 0.0343(17) 0.0310(17) 0.0190(14) 0.0062(15) 0.0110(15)
C21 0.0291(16) 0.0294(16) 0.0314(17) 0.0116(13) 0.0053(13) 0.0113(13)
C4 0.0429(19) 0.0446(19) 0.0318(18) 0.0211(15) 0.0127(15) 0.0229(16)
C33 0.056(2) 0.049(2) 0.042(2) 0.0171(17) 0.0027(18) 0.0214(18)
C13 0.049(2) 0.0290(17) 0.0332(18) 0.0151(15) 0.0130(16) 0.0209(15)
C6 0.065(2) 0.037(2) 0.059(2) 0.0283(18) 0.022(2) 0.0235(19)
C3 0.043(2) 0.060(2) 0.041(2) 0.0252(18) 0.0007(16) 0.0222(18)
C22 0.0362(17) 0.0327(17) 0.0320(17) 0.0105(14) 0.0075(14) 0.0125(14)
C29 0.066(2) 0.062(2) 0.035(2) 0.0204(18) 0.0102(18) 0.035(2)
C1 0.0376(18) 0.0315(17) 0.0339(18) 0.0100(14) 0.0067(15) 0.0089(14)
C7 0.0454(19) 0.0321(17) 0.0437(19) 0.0193(15) 0.0204(16) 0.0140(15)
C26 0.0415(19) 0.049(2) 0.042(2) 0.0142(17) 0.0142(16) 0.0172(17)
C8 0.065(2) 0.0262(18) 0.055(2) 0.0179(17) 0.016(2) 0.0056(17)
C17 0.064(2) 0.061(2) 0.036(2) 0.0225(18) 0.0233(19) 0.032(2)
C10 0.0437(19) 0.0375(19) 0.0381(19) 0.0139(15) 0.0063(16) 0.0051(16)
C16 0.049(2) 0.063(2) 0.046(2) 0.0247(19) 0.0196(18) 0.0209(19)
C24 0.040(2) 0.0346(19) 0.054(2) 0.0080(17) -0.0073(17) 0.0087(16)
C2 0.0377(19) 0.046(2) 0.042(2) 0.0138(16) -0.0047(16) 0.0101(16)
C19 0.049(2) 0.062(2) 0.041(2) 0.0174(18) 0.0152(18) 0.0132(18)
C23 0.0306(17) 0.0389(19) 0.055(2) 0.0208(17) 0.0032(16) 0.0080(15)
C9 0.054(2) 0.0328(19) 0.048(2) 0.0120(16) 0.0017(18) -0.0049(16)
C15 0.049(2) 0.051(2) 0.0364(19) 0.0173(16) 0.0111(16) 0.0190(17)
C18 0.061(3) 0.079(3) 0.028(2) 0.0131(19) 0.0076(18) 0.016(2)
C32 0.064(3) 0.061(3) 0.061(3) 0.027(2) -0.007(2) 0.022(2)
C31 0.074(3) 0.054(2) 0.037(2) 0.0204(19) -0.013(2) 0.005(2)
C25 0.061(2) 0.050(2) 0.0327(19) 0.0012(17) 0.0058(18) 0.0163(19)
C5 0.059(2) 0.056(2) 0.054(2) 0.0362(19) 0.0185(19) 0.033(2)
C30 0.091(3) 0.068(3) 0.033(2) 0.0142(19) 0.013(2) 0.030(2)

loop_
_atom_type_symbol
_atom_type_description
_atom_type_scat_dispersion_real
_atom_type_scat_dispersion_imag
_atom_type_scat_source
C C 0.0033 0.0016 'International Tables Vol C Tables 4.2.6.8 and 6.1.1.4'
H H 0.0000 0.0000 'International Tables Vol C Tables 4.2.6.8 and 6.1.1.4'
N N 0.0061 0.0033 'International Tables Vol C Tables 4.2.6.8 and 6.1.1.4'
O O 0.0106 0.0060 'International Tables Vol C Tables 4.2.6.8 and 6.1.1.4'
Cl Cl 0.1484 0.1585 'International Tables Vol C Tables 4.2.6.8 and 6.1.1.4'
Y Y -2.7962 3.5667 'International Tables Vol C Tables 4.2.6.8 and 6.1.1.4'

loop_
_geom_angle_atom_site_label_1
_geom_angle_atom_site_label_2
_geom_angle_atom_site_label_3
_geom_angle
_geom_angle_site_symmetry_1
O4 Y1 O6 78.93(7) .
O4 Y1 O5 76.01(8) .
O6 Y1 O5 124.65(7) .
O4 Y1 O3 123.77(8) .
O6 Y1 O3 78.22(7) .
O5 Y1 O3 76.33(7) .
O4 Y1 O1 132.14(7) .
O6 Y1 O1 146.67(7) .
O5 Y1 O1 80.91(7) .
O3 Y1 O1 89.48(7) .
O4 Y1 O2 79.33(7) .
O6 Y1 O2 145.06(7) .
O5 Y1 O2 75.26(7) .
O3 Y1 O2 136.72(7) .
O1 Y1 O2 54.30(7) .
O4 Y1 N2 85.42(8) .
O6 Y1 N2 80.71(7) .
O5 Y1 N2 143.54(8) .
O3 Y1 N2 138.99(7) .
O1 Y1 N2 89.23(7) .
O2 Y1 N2 70.57(7) .
O4 Y1 N1 139.86(7) .
O6 Y1 N1 71.70(7) .
O5 Y1 N1 143.74(7) .
O3 Y1 N1 76.44(7) .
O1 Y1 N1 75.35(7) .
O2 Y1 N1 110.51(7) .
N2 Y1 N1 63.63(7) .
O4 Y1 C13 105.25(9) .
O6 Y1 C13 160.58(7) .
O5 Y1 C13 74.46(8) .
O3 Y1 C13 112.91(9) .
O1 Y1 C13 27.34(8) .
O2 Y1 C13 27.11(8) .
N2 Y1 C13 80.74(8) .
N1 Y1 C13 94.82(8) .
C20 O3 Y1 130.61(19) .
C13 O1 Y1 94.75(17) .
C13 O2 Y1 89.26(18) .
C27 O6 Y1 137.77(18) .
C27 O5 Y1 137.45(19) 2_765
C20 O4 Y1 159.8(2) 2_765
C1 N1 C12 117.0(2) .
C1 N1 Y1 124.53(18) .
C12 N1 Y1 118.43(18) .
C10 N2 C11 117.3(2) .
C10 N2 Y1 121.22(19) .
C11 N2 Y1 121.52(18) .
C19 C14 C15 119.0(3) .
C19 C14 C13 120.4(3) .
C15 C14 C13 120.7(3) .
O4 C20 O3 124.7(3) 2_765
O4 C20 C21 117.6(3) 2_765
O3 C20 C21 117.7(3) .
N1 C12 C4 122.7(3) .
N1 C12 C11 118.1(2) .
C4 C12 C11 119.2(3) .
N2 C11 C7 122.7(3) .
N2 C11 C12 118.0(2) .
C7 C11 C12 119.3(3) .
O5 C27 O6 124.8(3) 2_765
O5 C27 C28 118.1(3) 2_765
O6 C27 C28 117.2(3) .
C29 C28 C33 118.7(3) .
C29 C28 C27 120.6(3) .
C33 C28 C27 120.6(3) .
C22 C21 C26 119.3(3) .
C22 C21 C20 120.6(3) .
C26 C21 C20 120.1(3) .
C3 C4 C12 117.3(3) .
C3 C4 C5 123.2(3) .
C12 C4 C5 119.5(3) .
C32 C33 C28 120.6(3) .
C32 C33 H33 119.7 .
C28 C33 H33 119.7 .
O2 C13 O1 121.0(3) .
O2 C13 C14 120.0(3) .
O1 C13 C14 119.0(3) .
O2 C13 Y1 63.63(15) .
O1 C13 Y1 57.91(14) .
C14 C13 Y1 170.0(2) .
C5 C6 C7 120.9(3) .
C5 C6 H6 119.5 .
C7 C6 H6 119.5 .
C2 C3 C4 120.0(3) .
C2 C3 H3 120.0 .
C4 C3 H3 120.0 .
C21 C22 C23 120.7(3) .
C21 C22 H22 119.6 .
C23 C22 H22 119.6 .
C30 C29 C28 120.9(3) .
C30 C29 H29 119.6 .
C28 C29 H29 119.6 .
N1 C1 C2 123.8(3) .
N1 C1 H1 118.1 .
C2 C1 H1 118.1 .
C8 C7 C11 117.4(3) .
C8 C7 C6 123.2(3) .
C11 C7 C6 119.4(3) .
C21 C26 C25 119.7(3) .
C21 C26 H26 120.1 .
C25 C26 H26 120.1 .
C9 C8 C7 119.8(3) .
C9 C8 H8 120.1 .
C7 C8 H8 120.1 .
C16 C17 C18 121.5(3) .
C16 C17 Cl1 118.8(3) .
C18 C17 Cl1 119.7(3) .
N2 C10 C9 123.8(3) .
N2 C10 H10 118.1 .
C9 C10 H10 118.1 .
C17 C16 C15 119.4(3) .
C17 C16 H16 120.3 .
C15 C16 H16 120.3 .
C25 C24 C23 120.9(3) .
C25 C24 Cl2 119.1(3) .
C23 C24 Cl2 120.0(3) .
C3 C2 C1 119.1(3) .
C3 C2 H2 120.4 .
C1 C2 H2 120.4 .
C14 C19 C18 120.7(3) .
C14 C19 H19 119.6 .
C18 C19 H19 119.6 .
C24 C23 C22 119.4(3) .
C24 C23 H23 120.3 .
C22 C23 H23 120.3 .
C8 C9 C10 118.9(3) .
C8 C9 H9 120.5 .
C10 C9 H9 120.5 .
C16 C15 C14 120.3(3) .
C16 C15 H15 119.8 .
C14 C15 H15 119.8 .
C17 C18 C19 119.0(3) .
C17 C18 H18 120.5 .
C19 C18 H18 120.5 .
C31 C32 C33 119.6(3) .
C31 C32 H32 120.2 .
C33 C32 H32 120.2 .
C32 C31 C30 121.0(3) .
C32 C31 Cl3 119.3(3) .
C30 C31 Cl3 119.7(3) .
C24 C25 C26 119.9(3) .
C24 C25 H25 120.1 .
C26 C25 H25 120.1 .
C6 C5 C4 121.7(3) .
C6 C5 H5 119.2 .
C4 C5 H5 119.2 .
C31 C30 C29 119.2(3) .
C31 C30 H30 120.4 .
C29 C30 H30 120.4 .

loop_
_geom_bond_atom_site_label_1
_geom_bond_atom_site_label_2
_geom_bond_distance
_geom_bond_site_symmetry_2
Y1 O4 2.268(2) .
Y1 O6 2.306(2) .
Y1 O5 2.3075(19) .
Y1 O3 2.3131(19) .
Y1 O1 2.3436(19) .
Y1 O2 2.470(2) .
Y1 N2 2.543(2) .
Y1 N1 2.618(2) .
Y1 C13 2.757(3) .
Cl1 C17 1.746(3) .
Cl2 C24 1.737(3) .
Cl3 C31 1.738(3) .
O3 C20 1.255(3) .
O1 C13 1.271(3) .
O2 C13 1.257(3) .
O6 C27 1.259(3) .
O5 C27 1.252(3) 2_765
O4 C20 1.248(3) 2_765
N1 C1 1.330(3) .
N1 C12 1.364(3) .
N2 C10 1.325(4) .
N2 C11 1.356(3) .
C14 C19 1.382(4) .
C14 C15 1.386(4) .
C14 C13 1.496(4) .
C20 O4 1.248(3) 2_765
C20 C21 1.495(4) .
C12 C4 1.410(4) .
C12 C11 1.442(4) .
C11 C7 1.411(4) .
C27 O5 1.252(3) 2_765
C27 C28 1.503(4) .
C28 C29 1.379(4) .
C28 C33 1.382(4) .
C21 C22 1.381(4) .
C21 C26 1.386(4) .
C4 C3 1.398(4) .
C4 C5 1.430(4) .
C33 C32 1.380(4) .
C33 H33 0.9300 .
C6 C5 1.330(4) .
C6 C7 1.440(4) .
C6 H6 0.9300 .
C3 C2 1.353(4) .
C3 H3 0.9300 .
C22 C23 1.381(4) .
C22 H22 0.9300 .
C29 C30 1.376(4) .
C29 H29 0.9300 .
C1 C2 1.390(4) .
C1 H1 0.9300 .
C7 C8 1.396(4) .
C26 C25 1.390(4) .
C26 H26 0.9300 .
C8 C9 1.358(4) .
C8 H8 0.9300 .
C17 C16 1.367(5) .
C17 C18 1.367(5) .
C10 C9 1.392(4) .
C10 H10 0.9300 .
C16 C15 1.386(4) .
C16 H16 0.9300 .
C24 C25 1.369(5) .
C24 C23 1.369(4) .
C2 H2 0.9300 .
C19 C18 1.385(4) .
C19 H19 0.9300 .
C23 H23 0.9300 .
C9 H9 0.9300 .
C15 H15 0.9300 .
C18 H18 0.9300 .
C32 C31 1.362(5) .
C32 H32 0.9300 .
C31 C30 1.373(5) .
C25 H25 0.9300 .
C5 H5 0.9300 .
C30 H30 0.9300 .
